data_7043066
loop_
_publ_author_name
'Ghadwal, Rajendra S.'
'Rottschaefer, Dennis'
'Andrada, Diego Marcelo'
'Frenking, G.'
'Sch\"urmann, Christian J.'
'Stammler, Georg'

_publ_section_title
;
 Normal-to-Abnormal Rearrangement of an N-Heterocyclic Carbene with a
 Silylene Transition Metal Complex
;
_journal_name_full 'Dalton Trans.'
_journal_paper_doi 10.1039/C7DT01199G
_journal_year 2017
_chemical_formula_moiety '2(C32 H36 N2 O5 W), 0.5(C14 H16), 2(C7 H8)'
_chemical_formula_sum 'C42.5 H48 N2 O5 W'
_chemical_formula_weight 850.68
_chemical_name_systematic
;
 ?
;
_space_group_crystal_system triclinic
_space_group_IT_number 2
_space_group_name_Hall '-P 1'
_space_group_name_H-M_alt 'P -1'
_symmetry_space_group_name_Hall '-P 1'
_symmetry_space_group_name_H-M 'P -1'
_atom_sites_solution_hydrogens geom
_audit_creation_method SHELXL-2013
_audit_update_record
;
2016-11-15 deposited with the CCDC.
2017-05-22 downloaded from the CCDC.
;
_cell_angle_alpha 105.95(2)
_cell_angle_beta 105.03(2)
_cell_angle_gamma 110.55(2)
_cell_formula_units_Z 2
_cell_length_a 12.193(2)
_cell_length_b 13.362(2)
_cell_length_c 14.396(3)
_cell_measurement_reflns_used 9497
_cell_measurement_temperature 100(2)
_cell_measurement_theta_max 32.216
_cell_measurement_theta_min 2.492
_cell_volume 1939.8(9)
_computing_cell_refinement 'SAINT V7.68A'
_computing_data_collection 'APEX2 v2012.2'
_computing_data_reduction 'SAINT V7.68A'
_computing_molecular_graphics 'XP Version 5.1'
_computing_publication_material 'XP Version 5.1'
_computing_structure_refinement 'SHELXL-2012 (Sheldrick, 2012)'
_computing_structure_solution 'SHELXS-2012 (Sheldrick, 2012)'
_diffrn_ambient_temperature 100(2)
_diffrn_measured_fraction_theta_full 1.000
_diffrn_measured_fraction_theta_max 0.890
_diffrn_measurement_device_type 'Smart APEX II Ultra'
_diffrn_measurement_method 'omega scans'
_diffrn_radiation_type MoK\a
_diffrn_radiation_wavelength 0.71073
_diffrn_reflns_av_R_equivalents 0.0244
_diffrn_reflns_av_unetI/netI 0.0214
_diffrn_reflns_Laue_measured_fraction_full 1.000
_diffrn_reflns_Laue_measured_fraction_max 0.890
_diffrn_reflns_limit_h_max 18
_diffrn_reflns_limit_h_min -17
_diffrn_reflns_limit_k_max 20
_diffrn_reflns_limit_k_min -19
_diffrn_reflns_limit_l_max 22
_diffrn_reflns_limit_l_min -21
_diffrn_reflns_number 60979
_diffrn_reflns_point_group_measured_fraction_full 1.000
_diffrn_reflns_point_group_measured_fraction_max 0.890
_diffrn_reflns_theta_full 25.242
_diffrn_reflns_theta_max 33.443
_diffrn_reflns_theta_min 1.602
_diffrn_source 'rotating anode'
_exptl_absorpt_coefficient_mu 3.023
_exptl_absorpt_correction_T_max 0.9092
_exptl_absorpt_correction_T_min 0.7995
_exptl_absorpt_correction_type multi-scan
_exptl_absorpt_process_details SADABS-2012/1
_exptl_crystal_colour colourless
_exptl_crystal_density_diffrn 1.456
_exptl_crystal_density_method 'not measured'
_exptl_crystal_description block
_exptl_crystal_F_000 862
_exptl_crystal_size_max 0.100
_exptl_crystal_size_mid 0.100
_exptl_crystal_size_min 0.100
_refine_diff_density_max 2.332
_refine_diff_density_min -1.096
_refine_diff_density_rms 0.089
_refine_ls_extinction_method none
_refine_ls_goodness_of_fit_ref 1.053
_refine_ls_hydrogen_treatment constr
_refine_ls_matrix_type full
_refine_ls_number_parameters 562
_refine_ls_number_reflns 13473
_refine_ls_number_restraints 636
_refine_ls_restrained_S_all 1.037
_refine_ls_R_factor_all 0.0240
_refine_ls_R_factor_gt 0.0211
_refine_ls_shift/su_max 0.001
_refine_ls_shift/su_mean 0.000
_refine_ls_structure_factor_coef Fsqd
_refine_ls_weighting_details 'w=1/[\s^2^(Fo^2^)+(0.0266P)^2^+0.8367P] where P=(Fo^2^+2Fc^2^)/3'
_refine_ls_weighting_scheme calc
_refine_ls_wR_factor_gt 0.0486
_refine_ls_wR_factor_ref 0.0494
_reflns_Friedel_coverage 0.000
_reflns_number_gt 12566
_reflns_number_total 13473
_reflns_threshold_expression 'I > 2\s(I)'
_cod_data_source_file c7dt01199g2.cif
_cod_data_source_block Compound_6W
_cod_depositor_comments
;
The following automatic conversions were performed:

'_exptl_absorpt_correction_type' value 'multi scan' changed to
'multi-scan' according to
/home/data/users/saulius/crontab/automatic-downloads/rss-feeds/RSC/lib/dictionaries/cif_core.dic
dictionary named 'cif_core.dic' version 2.4.2 from 2011-04-26.

Automatic conversion script
Id: cif_fix_values 4973 2017-02-22 13:04:09Z antanas 
;
_cod_original_cell_volume 1939.8(7)
_cod_original_formula_sum 'C42.50 H48 N2 O5 W'
_cod_database_code 7043066
_shelx_space_group_comment
;
The symmetry employed for this shelxl refinement is uniquely defined
by the following loop, which should always be used as a source of
symmetry information in preference to the above space-group names.
They are only intended as comments.
;
_shelxl_version_number 2013-4

loop_
_space_group_symop_operation_xyz
'x, y, z'
'-x, -y, -z'

loop_
_atom_site_label
_atom_site_type_symbol
_atom_site_fract_x
_atom_site_fract_y
_atom_site_fract_z
_atom_site_U_iso_or_equiv
_atom_site_adp_type
_atom_site_occupancy
_atom_site_site_symmetry_order
_atom_site_calc_flag
_atom_site_refinement_flags_posn
_atom_site_refinement_flags_adp
_atom_site_refinement_flags_occupancy
_atom_site_disorder_assembly
_atom_site_disorder_group
W1 W 0.30359(2) 0.24748(2) 0.23665(2) 0.01488(2) Uani 1 1 d . . . . .
O1 O 0.13450(17) -0.02340(13) 0.08690(13) 0.0433(4) Uani 1 1 d . . . . .
N1 N 0.31329(12) 0.15330(11) 0.51274(10) 0.0144(2) Uani 1 1 d . . . . .
C1 C 0.21241(14) 0.17376(13) 0.49919(11) 0.0149(2) Uani 1 1 d . . . . .
H1 H 0.1630 0.1680 0.5406 0.018 Uiso 1 1 calc R U . . .
O2 O 0.55649(12) 0.21842(12) 0.27441(11) 0.0267(3) Uani 1 1 d . . . . .
N2 N 0.19230(12) 0.20388(11) 0.41722(10) 0.0141(2) Uani 1 1 d . . . . .
C2 C 0.35756(14) 0.17096(13) 0.43608(12) 0.0162(3) Uani 1 1 d . . . . .
H2 H 0.4290 0.1620 0.4282 0.019 Uiso 1 1 calc R U . . .
O3 O 0.36372(13) 0.31604(12) 0.05664(10) 0.0273(3) Uani 1 1 d . . . . .
C3 C 0.28302(14) 0.20333(13) 0.37303(11) 0.0146(2) Uani 1 1 d . . . . .
O4 O 0.47142(12) 0.51240(11) 0.40006(10) 0.0249(2) Uani 1 1 d . . . . .
C4 C 0.36044(14) 0.11177(13) 0.58934(11) 0.0152(3) Uani 1 1 d . . . . .
O5 O 0.06271(14) 0.29504(15) 0.16571(12) 0.0351(3) Uani 1 1 d . . . . .
C5 C 0.32247(14) -0.00838(13) 0.55592(11) 0.0159(3) Uani 1 1 d . . . . .
C6 C 0.36902(15) -0.04711(14) 0.63075(12) 0.0191(3) Uani 1 1 d . . . . .
H6 H 0.3465 -0.1279 0.6105 0.023 Uiso 1 1 calc R U . . .
C7 C 0.44776(16) 0.03045(15) 0.73434(13) 0.0210(3) Uani 1 1 d . . . . .
H7 H 0.4779 0.0024 0.7844 0.025 Uiso 1 1 calc R U . . .
C8 C 0.48240(16) 0.14847(14) 0.76480(12) 0.0200(3) Uani 1 1 d . . . . .
H8 H 0.5360 0.2006 0.8359 0.024 Uiso 1 1 calc R U . . .
C9 C 0.44015(14) 0.19259(13) 0.69312(12) 0.0164(3) Uani 1 1 d . . . . .
C10 C 0.23401(15) -0.09616(13) 0.44385(12) 0.0182(3) Uani 1 1 d . . . . .
H10 H 0.2068 -0.0531 0.4032 0.022 Uiso 1 1 calc R U . . .
C11 C 0.11412(17) -0.18960(16) 0.44066(14) 0.0265(3) Uani 1 1 d . . . . .
H11A H 0.0562 -0.2413 0.3673 0.040 Uiso 1 1 calc R U . . .
H11B H 0.0713 -0.1517 0.4755 0.040 Uiso 1 1 calc R U . . .
H11C H 0.1382 -0.2355 0.4771 0.040 Uiso 1 1 calc R U . . .
C12 C 0.30378(19) -0.15306(18) 0.39130(15) 0.0313(4) Uani 1 1 d . . . . .
H12A H 0.3298 -0.1971 0.4291 0.047 Uiso 1 1 calc R U . . .
H12B H 0.3794 -0.0923 0.3931 0.047 Uiso 1 1 calc R U . . .
H12C H 0.2468 -0.2062 0.3181 0.047 Uiso 1 1 calc R U . . .
C13 C 0.47962(15) 0.32249(14) 0.72938(12) 0.0192(3) Uani 1 1 d . . . . .
H13 H 0.4450 0.3375 0.6664 0.023 Uiso 1 1 calc R U . . .
C14 C 0.62507(16) 0.39332(15) 0.77681(14) 0.0250(3) Uani 1 1 d . . . . .
H14A H 0.6587 0.3682 0.7247 0.038 Uiso 1 1 calc R U . . .
H14B H 0.6612 0.3805 0.8391 0.038 Uiso 1 1 calc R U . . .
H14C H 0.6484 0.4766 0.7969 0.038 Uiso 1 1 calc R U . . .
C15 C 0.42373(19) 0.36185(17) 0.80786(16) 0.0305(4) Uani 1 1 d . . . . .
H15A H 0.3305 0.3176 0.7751 0.046 Uiso 1 1 calc R U . . .
H15B H 0.4487 0.4454 0.8285 0.046 Uiso 1 1 calc R U . . .
H15C H 0.4561 0.3477 0.8703 0.046 Uiso 1 1 calc R U . . .
C16 C 0.08428(13) 0.22458(13) 0.37900(11) 0.0149(3) Uani 1 1 d . . . . .
C17 C -0.03065(14) 0.12858(14) 0.30373(12) 0.0171(3) Uani 1 1 d . . . . .
C18 C -0.13580(15) 0.14958(15) 0.27161(13) 0.0210(3) Uani 1 1 d . . . . .
H18 H -0.2155 0.0866 0.2213 0.025 Uiso 1 1 calc R U . . .
C19 C -0.12562(16) 0.26054(16) 0.31187(14) 0.0237(3) Uani 1 1 d . . . . .
H19 H -0.1985 0.2728 0.2895 0.028 Uiso 1 1 calc R U . . .
C20 C -0.01046(16) 0.35373(15) 0.38434(13) 0.0207(3) Uani 1 1 d . . . . .
H20 H -0.0050 0.4295 0.4107 0.025 Uiso 1 1 calc R U . . .
C21 C 0.09799(14) 0.33819(14) 0.41938(12) 0.0164(3) Uani 1 1 d . . . . .
C22 C 0.22484(15) 0.44061(14) 0.49796(12) 0.0186(3) Uani 1 1 d . . . . .
H22 H 0.2935 0.4181 0.4915 0.022 Uiso 1 1 calc R U . . .
C23 C 0.25029(18) 0.55073(16) 0.47578(15) 0.0262(3) Uani 1 1 d . . . . .
H23A H 0.2313 0.5302 0.4007 0.039 Uiso 1 1 calc R U . . .
H23B H 0.3400 0.6080 0.5168 0.039 Uiso 1 1 calc R U . . .
H23C H 0.1959 0.5843 0.4957 0.039 Uiso 1 1 calc R U . . .
C24 C 0.23267(18) 0.46544(16) 0.61057(13) 0.0245(3) Uani 1 1 d . . . . .
H24A H 0.3164 0.5298 0.6603 0.037 Uiso 1 1 calc R U . . .
H24B H 0.2209 0.3953 0.6244 0.037 Uiso 1 1 calc R U . . .
H24C H 0.1658 0.4870 0.6190 0.037 Uiso 1 1 calc R U . . .
C25 C -0.04099(15) 0.00716(14) 0.25988(12) 0.0197(3) Uani 1 1 d . . . . .
H25 H 0.0465 0.0155 0.2699 0.024 Uiso 1 1 calc R U . . .
C26 C -0.1253(2) -0.05944(18) 0.14250(15) 0.0339(4) Uani 1 1 d . . . . .
H26A H -0.0968 -0.0112 0.1050 0.051 Uiso 1 1 calc R U . . .
H26B H -0.2140 -0.0777 0.1317 0.051 Uiso 1 1 calc R U . . .
H26C H -0.1191 -0.1322 0.1156 0.051 Uiso 1 1 calc R U . . .
C27 C -0.09232(18) -0.06345(16) 0.32010(16) 0.0292(4) Uani 1 1 d . . . . .
H27A H -0.1783 -0.0729 0.3111 0.044 Uiso 1 1 calc R U . . .
H27B H -0.0361 -0.0220 0.3950 0.044 Uiso 1 1 calc R U . . .
H27C H -0.0953 -0.1405 0.2927 0.044 Uiso 1 1 calc R U . . .
C28 C 0.46403(16) 0.22630(14) 0.26334(12) 0.0188(3) Uani 1 1 d . . . . .
C29 C 0.19464(18) 0.07341(16) 0.14015(14) 0.0253(3) Uani 1 1 d . . . . .
C30 C 0.33861(15) 0.28974(14) 0.12106(12) 0.0193(3) Uani 1 1 d . . . . .
C31 C 0.41060(15) 0.41713(15) 0.34140(12) 0.0188(3) Uani 1 1 d . . . . .
C32 C 0.14643(16) 0.27613(16) 0.19545(13) 0.0222(3) Uani 1 1 d . . . . .
C33 C -0.1229(2) 0.30424(19) -0.07605(17) 0.0384(5) Uani 1 1 d D . . . .
H33A H -0.1871 0.2354 -0.1399 0.058 Uiso 1 1 calc R U . . .
H33B H -0.1608 0.3548 -0.0524 0.058 Uiso 1 1 calc R U . . .
H33C H -0.0927 0.2793 -0.0207 0.058 Uiso 1 1 calc R U . . .
C34 C -0.0127(2) 0.37041(17) -0.09919(14) 0.0303(4) Uani 1 1 d D . . . .
C35 C 0.1035(2) 0.3668(2) -0.06329(16) 0.0376(5) Uani 1 1 d D . . . .
H35 H 0.1127 0.3220 -0.0235 0.045 Uiso 1 1 calc R U . . .
C36 C 0.2049(2) 0.4270(2) -0.08440(18) 0.0445(6) Uani 1 1 d D . . . .
H36 H 0.2831 0.4237 -0.0588 0.053 Uiso 1 1 calc R U . . .
C37 C 0.1931(2) 0.4922(2) -0.14283(17) 0.0416(5) Uani 1 1 d D . . . .
H37 H 0.2625 0.5330 -0.1583 0.050 Uiso 1 1 calc R U . . .
C38 C 0.0788(2) 0.4975(2) -0.17866(16) 0.0363(4) Uani 1 1 d D . . . .
H38 H 0.0701 0.5426 -0.2183 0.044 Uiso 1 1 calc R U . . .
C39 C -0.0218(2) 0.43749(18) -0.15681(15) 0.0322(4) Uani 1 1 d D . . . .
H39 H -0.0994 0.4420 -0.1817 0.039 Uiso 1 1 calc R U . . .
C1C C -0.5558(11) -0.0519(9) -0.0115(7) 0.041(2) Uani 0.264(7) 1 d D U P A -1
C2C C -0.5760(14) 0.0466(13) 0.003(2) 0.026(3) Uani 0.264(7) 1 d D U P A -1
H2C H -0.6571 0.0418 -0.0022 0.031 Uiso 0.264(7) 1 calc R U P A -1
C3C C -0.4750(10) 0.1521(9) 0.0256(6) 0.0298(18) Uani 0.264(7) 1 d D U P A -1
H3C H -0.4883 0.2196 0.0366 0.036 Uiso 0.264(7) 1 calc R U P A -1
C4C C -0.3583(14) 0.1624(13) 0.0324(17) 0.034(3) Uani 0.264(7) 1 d D U P A -1
H4C H -0.2905 0.2365 0.0508 0.041 Uiso 0.264(7) 1 calc R U P A -1
C5C C -0.3389(14) 0.0640(13) 0.012(2) 0.039(3) Uani 0.264(7) 1 d D U P A -1
H5C H -0.2579 0.0693 0.0162 0.047 Uiso 0.264(7) 1 calc R U P A -1
C6C C -0.4398(16) -0.0426(15) -0.014(3) 0.042(4) Uani 0.264(7) 1 d D U P A -1
H6C H -0.4291 -0.1114 -0.0337 0.051 Uiso 0.264(7) 1 calc R U P A -1
C7C C -0.6627(19) -0.1631(15) -0.026(2) 0.066(6) Uani 0.264(7) 1 d D U P A -1
H7CA H -0.7315 -0.1958 -0.0950 0.099 Uiso 0.264(7) 1 calc R U P A -1
H7CB H -0.6954 -0.1459 0.0290 0.099 Uiso 0.264(7) 1 calc R U P A -1
H7CC H -0.6305 -0.2198 -0.0201 0.099 Uiso 0.264(7) 1 calc R U P A -1
C1B C -0.4631(10) 0.0916(11) 0.0262(7) 0.033(2) Uani 0.236(7) 1 d D U P A -2
C2B C -0.5885(15) 0.0380(13) 0.015(2) 0.028(3) Uani 0.236(7) 1 d D U P A -2
H2B H -0.6314 0.0843 0.0273 0.034 Uiso 0.236(7) 1 calc R U P A -2
C3B C -0.6535(16) -0.0813(13) -0.013(2) 0.038(3) Uani 0.236(7) 1 d D U P A -2
H3B H -0.7398 -0.1153 -0.0205 0.046 Uiso 0.236(7) 1 calc R U P A -2
C4B C -0.5932(17) -0.1509(13) -0.0300(11) 0.045(3) Uani 0.236(7) 1 d D U P A -2
H4B H -0.6363 -0.2328 -0.0498 0.054 Uiso 0.236(7) 1 calc R U P A -2
C5B C -0.4681(16) -0.0960(16) -0.0169(12) 0.051(4) Uani 0.236(7) 1 d D U P A -2
H5B H -0.4247 -0.1423 -0.0269 0.061 Uiso 0.236(7) 1 calc R U P A -2
C6B C -0.4026(14) 0.0208(16) 0.0095(10) 0.047(3) Uani 0.236(7) 1 d D U P A -2
H6B H -0.3165 0.0538 0.0165 0.056 Uiso 0.236(7) 1 calc R U P A -2
C7B C -0.3890(11) 0.2210(11) 0.0580(8) 0.050(3) Uani 0.236(7) 1 d D U P A -2
H7BA H -0.3245 0.2351 0.0279 0.074 Uiso 0.236(7) 1 calc R U P A -2
H7BB H -0.3470 0.2605 0.1349 0.074 Uiso 0.236(7) 1 calc R U P A -2
H7BC H -0.4473 0.2515 0.0320 0.074 Uiso 0.236(7) 1 calc R U P A -2

loop_
_atom_site_aniso_label
_atom_site_aniso_U_11
_atom_site_aniso_U_22
_atom_site_aniso_U_33
_atom_site_aniso_U_23
_atom_site_aniso_U_13
_atom_site_aniso_U_12
W1 0.01577(3) 0.01730(3) 0.01540(3) 0.00894(2) 0.00702(2) 0.00915(2)
O1 0.0535(10) 0.0248(7) 0.0384(8) 0.0054(6) 0.0200(7) 0.0081(7)
N1 0.0144(5) 0.0163(6) 0.0157(5) 0.0089(5) 0.0060(4) 0.0084(4)
C1 0.0141(6) 0.0157(6) 0.0168(6) 0.0082(5) 0.0066(5) 0.0074(5)
O2 0.0245(6) 0.0288(6) 0.0325(7) 0.0138(5) 0.0110(5) 0.0172(5)
N2 0.0134(5) 0.0156(6) 0.0153(5) 0.0077(4) 0.0053(4) 0.0080(4)
C2 0.0164(6) 0.0193(7) 0.0180(6) 0.0099(5) 0.0087(5) 0.0102(5)
O3 0.0339(7) 0.0288(6) 0.0242(6) 0.0152(5) 0.0150(5) 0.0134(5)
C3 0.0141(6) 0.0157(6) 0.0153(6) 0.0072(5) 0.0066(5) 0.0070(5)
O4 0.0253(6) 0.0211(6) 0.0237(6) 0.0094(5) 0.0075(5) 0.0071(5)
C4 0.0142(6) 0.0195(7) 0.0169(6) 0.0106(5) 0.0070(5) 0.0100(5)
O5 0.0322(7) 0.0599(10) 0.0356(7) 0.0321(7) 0.0177(6) 0.0319(7)
C5 0.0160(6) 0.0175(7) 0.0165(6) 0.0082(5) 0.0065(5) 0.0088(5)
C6 0.0216(7) 0.0185(7) 0.0213(7) 0.0111(6) 0.0083(6) 0.0114(6)
C7 0.0237(7) 0.0231(8) 0.0199(7) 0.0126(6) 0.0068(6) 0.0127(6)
C8 0.0216(7) 0.0213(7) 0.0166(6) 0.0084(6) 0.0048(6) 0.0106(6)
C9 0.0163(6) 0.0174(7) 0.0176(6) 0.0084(5) 0.0066(5) 0.0088(5)
C10 0.0194(7) 0.0160(7) 0.0170(6) 0.0058(5) 0.0052(5) 0.0077(5)
C11 0.0215(8) 0.0239(8) 0.0261(8) 0.0069(7) 0.0078(6) 0.0055(6)
C12 0.0282(9) 0.0357(10) 0.0238(8) 0.0024(7) 0.0111(7) 0.0148(8)
C13 0.0189(7) 0.0168(7) 0.0206(7) 0.0072(6) 0.0058(6) 0.0086(6)
C14 0.0195(7) 0.0198(8) 0.0293(8) 0.0083(7) 0.0048(6) 0.0071(6)
C15 0.0323(9) 0.0230(8) 0.0380(10) 0.0083(7) 0.0185(8) 0.0142(7)
C16 0.0118(6) 0.0208(7) 0.0160(6) 0.0100(5) 0.0059(5) 0.0094(5)
C17 0.0146(6) 0.0204(7) 0.0169(6) 0.0095(6) 0.0063(5) 0.0070(5)
C18 0.0139(6) 0.0282(8) 0.0203(7) 0.0115(6) 0.0049(5) 0.0088(6)
C19 0.0194(7) 0.0353(9) 0.0258(8) 0.0168(7) 0.0104(6) 0.0178(7)
C20 0.0207(7) 0.0254(8) 0.0242(7) 0.0130(6) 0.0107(6) 0.0155(6)
C21 0.0158(6) 0.0199(7) 0.0178(6) 0.0092(5) 0.0080(5) 0.0104(5)
C22 0.0181(7) 0.0176(7) 0.0211(7) 0.0076(6) 0.0079(6) 0.0093(6)
C23 0.0301(9) 0.0205(8) 0.0295(8) 0.0117(7) 0.0124(7) 0.0113(7)
C24 0.0286(8) 0.0239(8) 0.0201(7) 0.0078(6) 0.0086(6) 0.0123(7)
C25 0.0156(6) 0.0189(7) 0.0199(7) 0.0063(6) 0.0050(5) 0.0054(5)
C26 0.0335(10) 0.0289(9) 0.0231(8) 0.0019(7) 0.0007(7) 0.0116(8)
C27 0.0287(9) 0.0233(8) 0.0368(10) 0.0154(7) 0.0156(8) 0.0086(7)
C28 0.0227(7) 0.0188(7) 0.0183(6) 0.0098(6) 0.0089(6) 0.0108(6)
C29 0.0298(8) 0.0249(8) 0.0234(8) 0.0109(7) 0.0139(7) 0.0113(7)
C30 0.0200(7) 0.0195(7) 0.0197(7) 0.0083(6) 0.0076(6) 0.0101(6)
C31 0.0185(7) 0.0249(8) 0.0195(7) 0.0131(6) 0.0093(6) 0.0124(6)
C32 0.0218(7) 0.0311(9) 0.0204(7) 0.0146(6) 0.0108(6) 0.0143(6)
C33 0.0401(11) 0.0338(11) 0.0321(10) 0.0143(8) 0.0061(8) 0.0122(9)
C34 0.0389(10) 0.0284(9) 0.0214(8) 0.0067(7) 0.0077(7) 0.0186(8)
C35 0.0549(13) 0.0481(12) 0.0296(9) 0.0205(9) 0.0201(9) 0.0381(11)
C36 0.0518(14) 0.0722(17) 0.0368(11) 0.0268(11) 0.0255(10) 0.0476(13)
C37 0.0472(13) 0.0598(15) 0.0340(10) 0.0221(10) 0.0249(10) 0.0325(12)
C38 0.0448(12) 0.0423(12) 0.0296(9) 0.0181(9) 0.0148(9) 0.0252(10)
C39 0.0346(10) 0.0324(10) 0.0276(9) 0.0115(8) 0.0055(7) 0.0184(8)
C1C 0.051(5) 0.045(4) 0.023(4) 0.016(3) 0.002(3) 0.024(3)
C2C 0.021(5) 0.043(5) 0.016(5) 0.018(4) 0.004(4) 0.015(4)
C3C 0.031(4) 0.045(5) 0.023(3) 0.015(3) 0.015(3) 0.023(4)
C4C 0.028(5) 0.057(6) 0.026(5) 0.023(4) 0.016(4) 0.020(4)
C5C 0.041(5) 0.062(6) 0.023(5) 0.014(5) 0.010(4) 0.038(5)
C6C 0.049(6) 0.056(6) 0.022(8) 0.015(5) 0.005(6) 0.030(5)
C7C 0.072(9) 0.052(7) 0.028(7) 0.017(6) -0.001(7) -0.004(6)
C1B 0.029(4) 0.066(6) 0.015(3) 0.017(4) 0.012(3) 0.030(4)
C2B 0.030(5) 0.050(6) 0.021(7) 0.017(4) 0.012(4) 0.030(4)
C3B 0.052(7) 0.050(6) 0.021(5) 0.017(5) 0.012(5) 0.032(5)
C4B 0.059(8) 0.066(7) 0.024(5) 0.015(5) 0.013(6) 0.049(6)
C5B 0.055(7) 0.079(8) 0.026(5) 0.013(6) 0.013(6) 0.046(6)
C6B 0.046(6) 0.081(8) 0.023(5) 0.015(6) 0.013(5) 0.043(6)
C7B 0.049(6) 0.069(7) 0.030(5) 0.024(5) 0.021(4) 0.020(5)

loop_
_atom_type_symbol
_atom_type_description
_atom_type_scat_dispersion_real
_atom_type_scat_dispersion_imag
_atom_type_scat_source
C C 0.0033 0.0016 'International Tables Vol C Tables 4.2.6.8 and 6.1.1.4'
H H 0.0000 0.0000 'International Tables Vol C Tables 4.2.6.8 and 6.1.1.4'
N N 0.0061 0.0033 'International Tables Vol C Tables 4.2.6.8 and 6.1.1.4'
O O 0.0106 0.0060 'International Tables Vol C Tables 4.2.6.8 and 6.1.1.4'
W W -0.8490 6.8722 'International Tables Vol C Tables 4.2.6.8 and 6.1.1.4'

loop_
_geom_angle_atom_site_label_1
_geom_angle_atom_site_label_2
_geom_angle_atom_site_label_3
_geom_angle
C30 W1 C28 85.70(7)
C30 W1 C31 91.02(7)
C28 W1 C31 89.36(7)
C30 W1 C29 93.14(7)
C28 W1 C29 90.47(7)
C31 W1 C29 175.81(6)
C30 W1 C32 87.02(7)
C28 W1 C32 172.70(6)
C31 W1 C32 90.23(7)
C29 W1 C32 90.47(8)
C30 W1 C3 174.73(6)
C28 W1 C3 89.31(6)
C31 W1 C3 87.23(6)
C29 W1 C3 88.59(6)
C32 W1 C3 97.95(6)
C1 N1 C2 107.78(12)
C1 N1 C4 124.98(12)
C2 N1 C4 127.10(13)
N1 C1 N2 108.34(13)
C1 N2 C3 111.24(12)
C1 N2 C16 121.39(12)
C3 N2 C16 127.23(12)
C3 C2 N1 110.28(13)
C2 C3 N2 102.37(12)
C2 C3 W1 128.66(11)
N2 C3 W1 128.96(10)
C5 C4 C9 123.25(13)
C5 C4 N1 117.86(13)
C9 C4 N1 118.88(13)
C6 C5 C4 117.18(14)
C6 C5 C10 119.64(14)
C4 C5 C10 123.18(13)
C7 C6 C5 121.10(15)
C8 C7 C6 120.14(14)
C7 C8 C9 121.36(15)
C8 C9 C4 116.96(14)
C8 C9 C13 119.93(14)
C4 C9 C13 123.11(13)
C5 C10 C12 110.63(13)
C5 C10 C11 111.34(13)
C12 C10 C11 110.51(15)
C9 C13 C15 111.16(14)
C9 C13 C14 110.81(14)
C15 C13 C14 110.79(15)
C21 C16 C17 123.18(14)
C21 C16 N2 118.86(13)
C17 C16 N2 117.95(14)
C18 C17 C16 117.01(15)
C18 C17 C25 121.34(14)
C16 C17 C25 121.65(14)
C19 C18 C17 121.02(15)
C20 C19 C18 120.58(15)
C19 C20 C21 121.02(16)
C20 C21 C16 117.16(15)
C20 C21 C22 121.09(14)
C16 C21 C22 121.75(13)
C21 C22 C24 110.61(13)
C21 C22 C23 112.34(14)
C24 C22 C23 110.79(14)
C17 C25 C26 112.44(14)
C17 C25 C27 110.47(14)
C26 C25 C27 109.63(15)
O2 C28 W1 175.43(14)
O1 C29 W1 179.7(2)
O3 C30 W1 177.40(14)
O4 C31 W1 179.51(15)
O5 C32 W1 173.57(14)
C39 C34 C35 117.4(2)
C39 C34 C33 121.54(19)
C35 C34 C33 121.05(19)
C36 C35 C34 121.4(2)
C35 C36 C37 120.1(2)
C36 C37 C38 119.3(2)
C39 C38 C37 120.1(2)
C38 C39 C34 121.57(19)
C6C C1C C2C 118.1(10)
C6C C1C C7C 124.0(12)
C2C C1C C7C 118.0(11)
C3C C2C C1C 118.7(11)
C4C C3C C2C 122.6(11)
C3C C4C C5C 119.4(11)
C4C C5C C6C 118.7(12)
C5C C6C C1C 122.0(13)
C2B C1B C6B 117.3(11)
C2B C1B C7B 123.6(11)
C6B C1B C7B 119.1(11)
C1B C2B C3B 122.1(12)
C4B C3B C2B 120.3(13)
C5B C4B C3B 116.9(12)
C6B C5B C4B 123.9(12)
C5B C6B C1B 119.5(12)

loop_
_geom_bond_atom_site_label_1
_geom_bond_atom_site_label_2
_geom_bond_distance
W1 C30 1.9964(16)
W1 C28 2.0282(17)
W1 C31 2.0345(19)
W1 C29 2.050(2)
W1 C32 2.0543(17)
W1 C3 2.2480(15)
O1 C29 1.139(2)
N1 C1 1.3291(19)
N1 C2 1.3884(19)
N1 C4 1.4444(18)
C1 N2 1.3398(18)
O2 C28 1.143(2)
N2 C3 1.4129(19)
N2 C16 1.4414(18)
C2 C3 1.379(2)
O3 C30 1.153(2)
O4 C31 1.142(2)
C4 C5 1.400(2)
C4 C9 1.402(2)
O5 C32 1.142(2)
C5 C6 1.395(2)
C5 C10 1.520(2)
C6 C7 1.389(2)
C7 C8 1.383(2)
C8 C9 1.396(2)
C9 C13 1.517(2)
C10 C12 1.532(2)
C10 C11 1.533(2)
C13 C15 1.530(2)
C13 C14 1.532(2)
C16 C21 1.399(2)
C16 C17 1.404(2)
C17 C18 1.397(2)
C17 C25 1.516(2)
C18 C19 1.382(3)
C19 C20 1.382(3)
C20 C21 1.397(2)
C21 C22 1.517(2)
C22 C24 1.533(2)
C22 C23 1.534(2)
C25 C26 1.528(2)
C25 C27 1.533(2)
C33 C34 1.503(3)
C34 C39 1.391(3)
C34 C35 1.399(3)
C35 C36 1.378(3)
C36 C37 1.384(3)
C37 C38 1.389(3)
C38 C39 1.377(3)
C1C C6C 1.386(12)
C1C C2C 1.393(11)
C1C C7C 1.512(13)
C2C C3C 1.390(11)
C3C C4C 1.354(11)
C4C C5C 1.384(12)
C5C C6C 1.385(12)
C1B C2B 1.385(11)
C1B C6B 1.398(11)
C1B C7B 1.506(12)
C2B C3B 1.387(12)
C3B C4B 1.383(12)
C4B C5B 1.375(12)
C5B C6B 1.364(12)
